data_7009306
loop_
_publ_author_name
'Bhandari, Sonali'
'Mahon, Mary F.'
'Molloy, Kieran C.'
'Palmer, Julie S.'
'Sayers, Stephen F.'

_publ_section_title
;
 Thallium(I)- and organothallium(III)-substituted mono-, bis- and
 tris-tetrazoles: synthesis and supramolecular structures
;
_journal_issue 7
_journal_name_full 'Journal of the Chemical Society, Dalton Transactions'
_journal_page_first 1053
_journal_paper_doi 10.1039/a910235n
_journal_year 2000
_chemical_formula_sum 'C20 H19 N4 O Tl'
_chemical_formula_weight 535.76
_chemical_name_systematic
; 
 ? 
;
_space_group_IT_number 2
_symmetry_cell_setting triclinic
_symmetry_space_group_name_Hall '-P 1'
_symmetry_space_group_name_H-M 'P -1'
_atom_sites_solution_hydrogens geom
_atom_sites_solution_primary direct
_atom_sites_solution_secondary difmap
_audit_creation_method SHELXL
_cell_angle_alpha 81.02(3)
_cell_angle_beta 78.17(3)
_cell_angle_gamma 85.76(3)
_cell_formula_units_Z 2
_cell_length_a 8.413(3)
_cell_length_b 9.509(3)
_cell_length_c 12.148(5)
_cell_measurement_temperature 170(2)
_cell_volume 938.6(6)
_computing_structure_refinement 'SHELXL-93 (Sheldrick, 1993)'
_computing_structure_solution 'SHELXS-86 (Sheldrick, 1990)'
_diffrn_ambient_temperature 293(2)
_diffrn_radiation_monochromator graphite
_diffrn_radiation_source 'fine-focus sealed tube'
_diffrn_radiation_wavelength 0.70930
_diffrn_reflns_av_R_equivalents 0.0000
_diffrn_reflns_av_sigmaI/netI 0.0167
_diffrn_reflns_limit_h_max 10
_diffrn_reflns_limit_h_min -10
_diffrn_reflns_limit_k_max 11
_diffrn_reflns_limit_k_min -11
_diffrn_reflns_limit_l_max 14
_diffrn_reflns_limit_l_min 0
_diffrn_reflns_number 2298
_diffrn_reflns_theta_max 22.00
_diffrn_reflns_theta_min 2.17
_exptl_absorpt_coefficient_mu 8.619
_exptl_absorpt_correction_T_max 0.379
_exptl_absorpt_correction_T_min 1.000
_exptl_absorpt_correction_type DIFABS
_exptl_crystal_density_diffrn 1.896
_exptl_crystal_F_000 512
_exptl_crystal_size_max 0.5
_exptl_crystal_size_mid 0.4
_exptl_crystal_size_min 0.4
_refine_diff_density_max 1.739
_refine_diff_density_min -2.355
_refine_diff_density_rms 0.203
_refine_ls_extinction_coef 0.0007(7)
_refine_ls_extinction_expression Fc^*^=kFc[1+0.001xFc^2^\l^3^/sin(2\q)]^-1/4^
_refine_ls_extinction_method SHELXL
_refine_ls_goodness_of_fit_all 0.919
_refine_ls_goodness_of_fit_obs 0.909
_refine_ls_matrix_type full
_refine_ls_number_parameters 241
_refine_ls_number_reflns 2277
_refine_ls_number_restraints 1
_refine_ls_restrained_S_all 1.153
_refine_ls_restrained_S_obs 0.909
_refine_ls_R_factor_all 0.0433
_refine_ls_R_factor_obs 0.0342
_refine_ls_shift/esd_max 0.002
_refine_ls_shift/esd_mean 0.000
_refine_ls_structure_factor_coef Fsqd
_refine_ls_weighting_details 'w=1/[\s^2^(Fo^2^)+(0.0836P)^2^+15.5963P] where P=(Fo^2^+2Fc^2^)/3'
_refine_ls_weighting_scheme calc
_refine_ls_wR_factor_all 0.1311
_refine_ls_wR_factor_obs 0.0978
_reflns_number_observed 2078
_reflns_number_total 2298
_reflns_observed_criterion >2sigma(I)
_cod_data_source_file a910235n.txt
_cod_data_source_block 96kcm2
_cod_depositor_comments
;
The following automatic conversions were performed:
'_symmetry_cell_setting' value 'Triclinic' changed to 'triclinic'
according to '/home/saulius/struct/CIF-dictionaries/cif_core.dic'
dictionary named 'cif_core.dic' version 2.4.1 from 2010-06-29.

Automatic conversion script
Id: cif_fix_enum 1527 2010-12-29 10:47:43Z saulius 

The following automatic conversions were performed:

'_refine_ls_weighting_scheme' value 'calc
w=1/[\s^2^(Fo^2^)+(0.0836P)^2^+15.5963P] where P=(Fo^2^+2Fc^2^)/3'
was changed to 'calc'. New tag '_refine_ls_weighting_details' was
created. The value of the new tag was set to
'w=1/[\s^2^(Fo^2^)+(0.0836P)^2^+15.5963P] where P=(Fo^2^+2Fc^2^)/3'.

Automatic conversion script
Id: cif_fix_values 3143 2015-03-26 13:38:13Z robertas 
;
_cod_original_sg_symbol_H-M P-1(No.2)
_cod_database_code 7009306

loop_
_symmetry_equiv_pos_as_xyz
'x, y, z'
'-x, -y, -z'

loop_
_atom_site_aniso_label
_atom_site_aniso_U_11
_atom_site_aniso_U_22
_atom_site_aniso_U_33
_atom_site_aniso_U_23
_atom_site_aniso_U_13
_atom_site_aniso_U_12
Tl1 0.0205(3) 0.0168(3) 0.0178(3) -0.0026(2) -0.0038(2) -0.0009(2)
N1 0.037(6) 0.017(5) 0.004(4) 0.001(4) 0.010(4) -0.006(4)
N2 0.040(6) 0.013(5) 0.028(6) 0.001(4) 0.012(5) 0.000(4)
N3 0.026(5) 0.031(5) 0.022(5) -0.006(4) -0.003(4) -0.017(4)
N4 0.014(5) 0.027(5) 0.026(5) -0.010(4) 0.004(4) -0.005(4)
C1 0.033(7) 0.014(6) 0.023(6) -0.002(5) -0.012(5) 0.005(5)
C2 0.017(5) 0.019(6) 0.010(5) 0.003(4) 0.008(4) -0.002(4)
C3 0.021(6) 0.032(6) 0.008(5) -0.002(5) -0.011(5) 0.005(5)
C4 0.017(6) 0.043(8) 0.029(7) 0.001(6) -0.010(5) 0.010(5)
C5 0.025(7) 0.043(7) 0.021(6) -0.008(6) -0.009(5) 0.016(6)
C6 0.039(7) 0.034(7) 0.031(7) -0.016(6) -0.014(6) 0.009(6)
C7 0.031(7) 0.028(7) 0.031(7) -0.007(5) -0.007(5) 0.001(5)
C8 0.024(6) 0.020(6) 0.028(6) -0.003(5) -0.012(5) -0.002(5)
C9 0.026(6) 0.022(6) 0.036(7) -0.010(5) -0.015(5) 0.008(5)
C10 0.031(7) 0.022(6) 0.032(7) -0.002(5) -0.015(6) -0.001(5)
C11 0.025(6) 0.016(6) 0.044(8) 0.005(5) 0.001(6) 0.001(5)
C12 0.034(7) 0.037(8) 0.036(7) -0.007(6) -0.023(6) 0.005(6)
C13 0.034(7) 0.023(6) 0.022(6) -0.003(5) -0.005(5) 0.000(5)
C14 0.020(6) 0.018(6) 0.025(6) -0.006(5) -0.004(5) -0.006(5)
C15 0.029(6) 0.022(6) 0.024(6) -0.006(5) 0.008(5) 0.002(5)
C16 0.025(6) 0.022(7) 0.052(8) -0.012(6) -0.027(6) 0.019(5)
C17 0.033(7) 0.027(7) 0.033(7) 0.002(5) -0.014(6) -0.004(6)
C18 0.022(6) 0.035(7) 0.028(6) 0.001(5) -0.019(5) 0.002(5)
C19 0.020(6) 0.025(6) 0.032(7) -0.004(5) 0.000(5) 0.001(5)
O1 0.011(4) 0.031(4) 0.033(4) -0.005(3) -0.011(3) 0.008(3)
C20 0.035(7) 0.042(8) 0.062(9) -0.026(7) -0.039(7) 0.024(6)

loop_
_atom_site_label
_atom_site_type_symbol
_atom_site_fract_x
_atom_site_fract_y
_atom_site_fract_z
_atom_site_U_iso_or_equiv
_atom_site_thermal_displace_type
_atom_site_occupancy
_atom_site_calc_flag
_atom_site_refinement_flags
_atom_site_disorder_group
Tl1 Tl 0.23946(4) 0.04293(4) 0.11924(3) 0.0184(2) Uani 1 d . .
N1 N 0.5132(11) 0.0839(9) 0.1579(7) 0.021(2) Uani 1 d . .
N2 N 0.6367(12) 0.0642(9) 0.0733(8) 0.030(2) Uani 1 d . .
N3 N 0.7775(11) 0.0849(10) 0.0995(7) 0.026(2) Uani 1 d . .
N4 N 0.7396(10) 0.1221(9) 0.2057(7) 0.023(2) Uani 1 d . .
C1 C 0.5810(14) 0.1205(11) 0.2381(9) 0.022(3) Uani 1 d . .
C2 C 0.4927(12) 0.1511(11) 0.3507(8) 0.017(2) Uani 1 d . .
C3 C 0.3589(12) 0.0756(12) 0.4071(8) 0.020(2) Uani 1 d . .
H3 H 0.3193(12) 0.0083(12) 0.3728(8) 0.024 Uiso 1 calc R .
C4 C 0.2851(14) 0.1006(13) 0.5141(10) 0.030(3) Uani 1 d . .
H4 H 0.1978(14) 0.0465(13) 0.5529(10) 0.036 Uiso 1 calc R .
C5 C 0.3364(14) 0.2045(13) 0.5666(10) 0.029(3) Uani 1 d . .
H5 H 0.2833(14) 0.2214(13) 0.6387(10) 0.035 Uiso 1 calc R .
C6 C 0.4690(15) 0.2821(13) 0.5084(10) 0.033(3) Uani 1 d . .
H6 H 0.5058(15) 0.3517(13) 0.5419(10) 0.040 Uiso 1 calc R .
C7 C 0.5484(15) 0.2565(12) 0.3991(10) 0.030(3) Uani 1 d . .
H7 H 0.6367(15) 0.3092(12) 0.3599(10) 0.036 Uiso 1 calc R .
C8 C 0.2170(13) 0.2486(12) 0.0240(9) 0.023(3) Uani 1 d . .
C9 C 0.2900(13) 0.3616(12) 0.0509(10) 0.026(3) Uani 1 d . .
H9 H 0.3478(13) 0.3484(12) 0.1095(10) 0.032 Uiso 1 calc R .
C10 C 0.2739(14) 0.4967(12) -0.0131(10) 0.027(3) Uani 1 d . .
H10 H 0.3192(14) 0.5743(12) 0.0049(10) 0.033 Uiso 1 calc R .
C11 C 0.1938(14) 0.5157(12) -0.1005(11) 0.031(3) Uani 1 d . .
H11 H 0.1865(14) 0.6052(12) -0.1432(11) 0.037 Uiso 1 calc R .
C12 C 0.1217(14) 0.4001(13) -0.1264(10) 0.034(3) Uani 1 d . .
H12 H 0.0645(14) 0.4129(13) -0.1854(10) 0.040 Uiso 1 calc R .
C13 C 0.1359(14) 0.2681(12) -0.0647(9) 0.026(3) Uani 1 d . .
H13 H 0.0900(14) 0.1909(12) -0.0830(9) 0.032 Uiso 1 calc R .
C14 C 0.2364(13) -0.1659(11) 0.2121(9) 0.020(2) Uani 1 d . .
C15 C 0.3683(14) -0.2579(12) 0.1913(9) 0.027(3) Uani 1 d . .
H15 H 0.4575(14) -0.2296(12) 0.1351(9) 0.032 Uiso 1 calc R .
C16 C 0.3697(14) -0.3930(12) 0.2538(11) 0.030(3) Uani 1 d . .
H16 H 0.4586(14) -0.4558(12) 0.2377(11) 0.036 Uiso 1 calc R .
C17 C 0.2394(14) -0.4350(13) 0.3401(10) 0.030(3) Uani 1 d . .
H17 H 0.2408(14) -0.5245(13) 0.3836(10) 0.037 Uiso 1 calc R .
C18 C 0.1094(13) -0.3419(12) 0.3593(10) 0.027(3) Uani 1 d . .
H18 H 0.0207(13) -0.3690(12) 0.4164(10) 0.032 Uiso 1 calc R .
C19 C 0.1061(13) -0.2092(12) 0.2966(10) 0.026(3) Uani 1 d . .
H19 H 0.0152(13) -0.1480(12) 0.3111(10) 0.031 Uiso 1 calc R .
O1 O 0.0161(8) 0.1300(8) 0.2904(6) 0.025(2) Uani 1 d D .
H1A H -0.0759(179) 0.0818(220) 0.2781(191) 0.131(85) Uiso 1 d D .
C20 C 0.0238(15) 0.2637(14) 0.3276(12) 0.042(3) Uani 1 d . .
H20A H -0.0632(67) 0.2736(43) 0.3911(49) 0.062 Uiso 1 calc R .
H20B H 0.0139(111) 0.3393(14) 0.2668(26) 0.062 Uiso 1 calc R .
H20C H 0.1261(47) 0.2682(41) 0.3501(74) 0.062 Uiso 1 calc R .

loop_
_atom_type_symbol
_atom_type_description
_atom_type_scat_dispersion_real
_atom_type_scat_dispersion_imag
_atom_type_scat_source
C C 0.0033 0.0016 'International Tables Vol C Tables 4.2.6.8 and 6.1.1.4'
H H 0.0000 0.0000 'International Tables Vol C Tables 4.2.6.8 and 6.1.1.4'
N N 0.0061 0.0033 'International Tables Vol C Tables 4.2.6.8 and 6.1.1.4'
O O 0.0106 0.0060 'International Tables Vol C Tables 4.2.6.8 and 6.1.1.4'
Tl Tl -2.8358 9.6688 'International Tables Vol C Tables 4.2.6.8 and 6.1.1.4'

loop_
_geom_angle_atom_site_label_1
_geom_angle_atom_site_label_2
_geom_angle_atom_site_label_3
_geom_angle
_geom_angle_site_symmetry_1
_geom_angle_site_symmetry_3
_geom_angle_publ_flag
C14 Tl1 C8 173.9(4) . . ?
C14 Tl1 N1 92.0(3) . . ?
C8 Tl1 N1 94.1(3) . . ?
C14 Tl1 N2 89.9(3) . 2_655 ?
C8 Tl1 N2 90.1(4) . 2_655 ?
N1 Tl1 N2 93.9(3) . 2_655 ?
C14 Tl1 O1 89.2(3) . . ?
C8 Tl1 O1 88.6(3) . . ?
N1 Tl1 O1 106.8(2) . . ?
N2 Tl1 O1 159.3(3) 2_655 . ?
C1 N1 N2 104.9(9) . . ?
C1 N1 Tl1 140.8(7) . . ?
N2 N1 Tl1 114.3(7) . . ?
N3 N2 N1 111.4(9) . . ?
N3 N2 Tl1 96.6(6) . 2_655 ?
N1 N2 Tl1 150.5(8) . 2_655 ?
N2 N3 N4 105.4(8) . . ?
C1 N4 N3 107.4(8) . . ?
N4 C1 N1 110.9(10) . . ?
N4 C1 C2 123.8(10) . . ?
N1 C1 C2 125.3(10) . . ?
C3 C2 C7 120.7(10) . . ?
C3 C2 C1 120.6(10) . . ?
C7 C2 C1 118.7(9) . . ?
C4 C3 C2 119.3(11) . . ?
C3 C4 C5 122.2(11) . . ?
C6 C5 C4 118.1(11) . . ?
C5 C6 C7 120.6(11) . . ?
C2 C7 C6 118.9(11) . . ?
C13 C8 C9 120.6(10) . . ?
C13 C8 Tl1 120.4(8) . . ?
C9 C8 Tl1 118.9(8) . . ?
C8 C9 C10 118.1(10) . . ?
C11 C10 C9 121.2(11) . . ?
C10 C11 C12 119.7(11) . . ?
C13 C12 C11 119.7(11) . . ?
C12 C13 C8 120.6(11) . . ?
C15 C14 C19 118.9(10) . . ?
C15 C14 Tl1 119.8(8) . . ?
C19 C14 Tl1 121.2(8) . . ?
C14 C15 C16 120.4(10) . . ?
C15 C16 C17 120.4(10) . . ?
C18 C17 C16 118.3(11) . . ?
C17 C18 C19 121.6(11) . . ?
C18 C19 C14 120.4(10) . . ?
C20 O1 Tl1 121.9(7) . . ?

loop_
_geom_bond_atom_site_label_1
_geom_bond_atom_site_label_2
_geom_bond_distance
_geom_bond_site_symmetry_2
_geom_bond_publ_flag
Tl1 C14 2.124(11) . ?
Tl1 C8 2.128(11) . ?
Tl1 N1 2.512(9) . ?
Tl1 N2 2.680(9) 2_655 ?
Tl1 O1 2.691(7) . ?
N1 C1 1.326(14) . ?
N1 N2 1.328(12) . ?
N2 N3 1.323(13) . ?
N2 Tl1 2.680(9) 2_655 ?
N3 N4 1.360(13) . ?
N4 C1 1.312(14) . ?
C1 C2 1.477(15) . ?
C2 C3 1.379(15) . ?
C2 C7 1.39(2) . ?
C3 C4 1.37(2) . ?
C4 C5 1.39(2) . ?
C5 C6 1.39(2) . ?
C6 C7 1.41(2) . ?
C8 C13 1.37(2) . ?
C8 C9 1.39(2) . ?
C9 C10 1.41(2) . ?
C10 C11 1.35(2) . ?
C11 C12 1.40(2) . ?
C12 C13 1.37(2) . ?
C14 C15 1.37(2) . ?
C14 C19 1.38(2) . ?
C15 C16 1.39(2) . ?
C16 C17 1.39(2) . ?
C17 C18 1.36(2) . ?
C18 C19 1.37(2) . ?
O1 C20 1.424(14) . ?
